data_2018061
loop_
_publ_author_name
'Hori, Akiko'
'Inoue, Yuta'
'Yuge, Hidetaka'

_publ_section_title
;
 The effect of Cl&#x00B7;&#x00B7;&#x00B7;\p interactions on the
 conformations of 4-chloro-5-(2-phenoxyethoxy)phthalonitrile and
 4-chloro-5-[2-(pentafluorophenoxy)ethoxy]phthalonitrile
;
_journal_coeditor_code GD3379
_journal_issue 5
_journal_name_full 'Acta Crystallographica Section C'
_journal_page_first o154
_journal_page_last o156
_journal_paper_doi 10.1107/S0108270111008675
_journal_volume 67
_journal_year 2011
_chemical_formula_iupac 'C16 H11 Cl N2 O2'
_chemical_formula_moiety 'C16 H11 Cl N2 O2'
_chemical_formula_sum 'C16 H11 Cl N2 O2'
_chemical_formula_weight 298.72
_chemical_name_common
;
4-Chloro-5-(2-phenoxyethoxy)phthalonitrile
;
_chemical_name_systematic
;
4-Chloro-5-(2-phenoxyethoxy)benzene-1,2-dicarbonitrile
;
_space_group_IT_number 14
_symmetry_cell_setting monoclinic
_symmetry_space_group_name_Hall '-P 2ybc'
_symmetry_space_group_name_H-M 'P 1 21/c 1'
_atom_sites_solution_hydrogens geom
_atom_sites_solution_primary direct
_atom_sites_solution_secondary difmap
_cell_angle_alpha 90.00
_cell_angle_beta 93.259(4)
_cell_angle_gamma 90.00
_cell_formula_units_Z 4
_cell_length_a 9.808(4)
_cell_length_b 6.555(3)
_cell_length_c 22.018(9)
_cell_measurement_reflns_used 5581
_cell_measurement_temperature 100
_cell_measurement_theta_max 27.85
_cell_measurement_theta_min 2.71
_cell_volume 1413.3(10)
_computing_cell_refinement 'SAINT (Bruker, 2006)'
_computing_data_collection 'APEX2 (Bruker, 2006)'
_computing_data_reduction 'SAINT (Bruker, 2006)'
_computing_molecular_graphics 'SHELXTL (Sheldrick, 2008)'
_computing_publication_material 'SHELXTL (Sheldrick, 2008)'
_computing_structure_refinement 'SHELXL97 (Sheldrick, 2008)'
_computing_structure_solution 'SHELXS97 (Sheldrick, 2008)'
_diffrn_ambient_temperature 100
_diffrn_detector_area_resol_mean 8.333
_diffrn_measured_fraction_theta_full 0.994
_diffrn_measured_fraction_theta_max 0.994
_diffrn_measurement_device_type 'Bruker APEXII CCD'
_diffrn_measurement_method '\f and \w'
_diffrn_radiation_monochromator graphite
_diffrn_radiation_source 'fine-focus sealed tube'
_diffrn_radiation_type MoK\a
_diffrn_radiation_wavelength 0.71073
_diffrn_reflns_av_R_equivalents 0.0291
_diffrn_reflns_av_sigmaI/netI 0.0228
_diffrn_reflns_limit_h_max 12
_diffrn_reflns_limit_h_min -12
_diffrn_reflns_limit_k_max 8
_diffrn_reflns_limit_k_min -8
_diffrn_reflns_limit_l_max 28
_diffrn_reflns_limit_l_min -28
_diffrn_reflns_number 15329
_diffrn_reflns_theta_full 27.47
_diffrn_reflns_theta_max 27.47
_diffrn_reflns_theta_min 2.71
_exptl_absorpt_coefficient_mu 0.275
_exptl_absorpt_correction_T_max 0.9730
_exptl_absorpt_correction_T_min 0.9470
_exptl_absorpt_correction_type empirical
_exptl_absorpt_process_details '(SADABS; Sheldrick, 1996)'
_exptl_crystal_colour colourless
_exptl_crystal_density_diffrn 1.404
_exptl_crystal_density_method 'not measured'
_exptl_crystal_description prismatic
_exptl_crystal_F_000 616
_exptl_crystal_size_max 0.20
_exptl_crystal_size_mid 0.10
_exptl_crystal_size_min 0.10
_refine_diff_density_max 0.460
_refine_diff_density_min -0.557
_refine_ls_extinction_method none
_refine_ls_goodness_of_fit_ref 1.043
_refine_ls_hydrogen_treatment constr
_refine_ls_matrix_type full
_refine_ls_number_parameters 190
_refine_ls_number_reflns 3228
_refine_ls_number_restraints 0
_refine_ls_restrained_S_all 1.043
_refine_ls_R_factor_all 0.0430
_refine_ls_R_factor_gt 0.0345
_refine_ls_shift/su_max 0.001
_refine_ls_shift/su_mean 0.000
_refine_ls_structure_factor_coef Fsqd
_refine_ls_weighting_details 'calc w = 1/[\s^2^(Fo^2^)+(0.0367P)^2^+0.8106P] where P=(Fo^2^+2Fc^2^)/3'
_refine_ls_weighting_scheme calc
_refine_ls_wR_factor_gt 0.0821
_refine_ls_wR_factor_ref 0.0874
_reflns_number_gt 2744
_reflns_number_total 3228
_reflns_threshold_expression I>2\s(I)
_cod_data_source_file gd3379.cif
_cod_data_source_block I
_cod_original_cell_volume 1413.2(10)
_cod_original_sg_symbol_H-M 'P 21/c'
_cod_database_code 2018061
_cod_database_fobs_code 2018061

loop_
_symmetry_equiv_pos_as_xyz
'x, y, z'
'-x, y+1/2, -z+1/2'
'-x, -y, -z'
'x, -y-1/2, z-1/2'

loop_
_atom_site_type_symbol
_atom_site_label
_atom_site_fract_x
_atom_site_fract_y
_atom_site_fract_z
_atom_site_U_iso_or_equiv
_atom_site_adp_type
_atom_site_calc_flag
_atom_site_refinement_flags
_atom_site_occupancy
_atom_site_disorder_assembly
_atom_site_disorder_group
C C1 0.74491(14) 0.9594(2) 0.31436(6) 0.0158(3) Uani d . 1 . .
C C2 0.86918(14) 1.0586(2) 0.32848(6) 0.0175(3) Uani d . 1 . .
C C3 0.95904(14) 0.9762(2) 0.37340(7) 0.0198(3) Uani d . 1 . .
H H3 1.0439 1.0411 0.3835 0.024 Uiso calc R 1 . .
C C4 0.92400(14) 0.8000(2) 0.40310(6) 0.0188(3) Uani d . 1 . .
C C5 0.79972(13) 0.6987(2) 0.38881(6) 0.0151(3) Uani d . 1 . .
C C6 0.70992(14) 0.7809(2) 0.34416(6) 0.0154(3) Uani d . 1 . .
H H6 0.6251 0.7157 0.3340 0.018 Uiso calc R 1 . .
C C7 0.64887(14) 1.0428(2) 0.26899(6) 0.0184(3) Uani d . 1 . .
C C8 0.90211(15) 1.2475(2) 0.29898(7) 0.0215(3) Uani d . 1 . .
C C9 0.64597(13) 0.4259(2) 0.40987(6) 0.0164(3) Uani d . 1 . .
H H9A 0.6280 0.4018 0.3658 0.020 Uiso calc R 1 . .
H H9B 0.5713 0.5111 0.4246 0.020 Uiso calc R 1 . .
C C10 0.65352(14) 0.2262(2) 0.44356(6) 0.0157(3) Uani d . 1 . .
H H10A 0.5790 0.1349 0.4280 0.019 Uiso calc R 1 . .
H H10B 0.7418 0.1583 0.4372 0.019 Uiso calc R 1 . .
C C11 0.65911(13) 0.0998(2) 0.54506(6) 0.0142(3) Uani d . 1 . .
C C12 0.65391(14) 0.1413(2) 0.60719(6) 0.0170(3) Uani d . 1 . .
H H12 0.6369 0.2762 0.6205 0.020 Uiso calc R 1 . .
C C13 0.67362(14) -0.0145(2) 0.64915(6) 0.0202(3) Uani d . 1 . .
H H13 0.6693 0.0140 0.6913 0.024 Uiso calc R 1 . .
C C14 0.69975(14) -0.2132(2) 0.63016(7) 0.0206(3) Uani d . 1 . .
H H14 0.7143 -0.3194 0.6592 0.025 Uiso calc R 1 . .
C C15 0.70417(14) -0.2537(2) 0.56855(7) 0.0199(3) Uani d . 1 . .
H H15 0.7216 -0.3886 0.5553 0.024 Uiso calc R 1 . .
C C16 0.68337(14) -0.0984(2) 0.52585(6) 0.0172(3) Uani d . 1 . .
H H16 0.6858 -0.1277 0.4837 0.021 Uiso calc R 1 . .
Cl Cl1 1.03241(4) 0.70258(6) 0.459822(19) 0.03207(12) Uani d . 1 . .
N N1 0.57125(13) 1.1075(2) 0.23319(6) 0.0255(3) Uani d . 1 . .
N N2 0.92533(15) 1.4003(2) 0.27667(6) 0.0315(3) Uani d . 1 . .
O O1 0.77600(9) 0.52762(14) 0.42099(4) 0.0168(2) Uani d . 1 . .
O O2 0.64098(10) 0.26465(14) 0.50697(4) 0.0155(2) Uani d . 1 . .

loop_
_atom_site_aniso_label
_atom_site_aniso_U_11
_atom_site_aniso_U_22
_atom_site_aniso_U_33
_atom_site_aniso_U_12
_atom_site_aniso_U_13
_atom_site_aniso_U_23
C1 0.0185(7) 0.0164(6) 0.0128(6) 0.0037(5) 0.0022(5) 0.0004(5)
C2 0.0198(7) 0.0157(6) 0.0177(6) 0.0014(5) 0.0066(5) 0.0029(5)
C3 0.0140(6) 0.0198(7) 0.0257(7) -0.0015(5) 0.0024(5) 0.0052(6)
C4 0.0129(6) 0.0214(7) 0.0218(7) 0.0015(5) -0.0010(5) 0.0067(6)
C5 0.0151(6) 0.0148(6) 0.0159(6) 0.0017(5) 0.0041(5) 0.0022(5)
C6 0.0157(6) 0.0165(6) 0.0141(6) -0.0002(5) 0.0014(5) -0.0006(5)
C7 0.0225(7) 0.0169(7) 0.0162(6) 0.0001(5) 0.0032(5) 0.0015(5)
C8 0.0216(7) 0.0217(7) 0.0214(7) 0.0015(6) 0.0044(6) 0.0033(6)
C9 0.0138(6) 0.0171(7) 0.0179(6) -0.0028(5) -0.0010(5) 0.0018(5)
C10 0.0178(6) 0.0151(6) 0.0142(6) -0.0018(5) 0.0012(5) -0.0004(5)
C11 0.0117(6) 0.0147(6) 0.0164(6) -0.0021(5) 0.0016(5) 0.0019(5)
C12 0.0163(6) 0.0168(6) 0.0181(7) -0.0009(5) 0.0020(5) -0.0022(5)
C13 0.0198(7) 0.0254(7) 0.0154(6) -0.0036(6) 0.0018(5) 0.0002(6)
C14 0.0199(7) 0.0202(7) 0.0217(7) -0.0025(6) 0.0009(5) 0.0069(6)
C15 0.0200(7) 0.0144(6) 0.0257(7) -0.0008(5) 0.0040(6) 0.0004(6)
C16 0.0191(7) 0.0162(6) 0.0165(6) -0.0029(5) 0.0033(5) -0.0011(5)
Cl1 0.01731(18) 0.0337(2) 0.0436(2) -0.00739(15) -0.01191(15) 0.02295(18)
N1 0.0283(7) 0.0268(7) 0.0212(6) 0.0018(5) -0.0010(5) 0.0067(5)
N2 0.0389(8) 0.0229(7) 0.0337(8) -0.0009(6) 0.0105(6) 0.0087(6)
O1 0.0140(5) 0.0162(5) 0.0198(5) -0.0031(4) -0.0014(4) 0.0065(4)
O2 0.0193(5) 0.0128(4) 0.0145(5) 0.0000(4) 0.0018(4) 0.0002(4)

loop_
_atom_type_symbol
_atom_type_description
_atom_type_scat_dispersion_real
_atom_type_scat_dispersion_imag
_atom_type_scat_source
C C 0.0033 0.0016 'International Tables Vol C Tables 4.2.6.8 and 6.1.1.4'
H H 0.0000 0.0000 'International Tables Vol C Tables 4.2.6.8 and 6.1.1.4'
N N 0.0061 0.0033 'International Tables Vol C Tables 4.2.6.8 and 6.1.1.4'
O O 0.0106 0.0060 'International Tables Vol C Tables 4.2.6.8 and 6.1.1.4'
Cl Cl 0.1484 0.1585 'International Tables Vol C Tables 4.2.6.8 and 6.1.1.4'

loop_
_geom_angle_atom_site_label_1
_geom_angle_atom_site_label_2
_geom_angle_atom_site_label_3
_geom_angle_site_symmetry_1
_geom_angle_site_symmetry_3
_geom_angle
_geom_angle_publ_flag
C6 C1 C2 . . 121.30(12) ?
C6 C1 C7 . . 118.41(13) ?
C2 C1 C7 . . 120.28(13) ?
C3 C2 C1 . . 118.97(13) ?
C3 C2 C8 . . 120.16(13) ?
C1 C2 C8 . . 120.82(13) ?
C4 C3 C2 . . 119.68(13) ?
C4 C3 H3 . . 120.2 ?
C2 C3 H3 . . 120.2 ?
C3 C4 C5 . . 121.65(13) ?
C3 C4 Cl1 . . 119.68(11) ?
C5 C4 Cl1 . . 118.66(11) ?
O1 C5 C6 . . 124.76(12) ?
O1 C5 C4 . . 116.50(12) ?
C6 C5 C4 . . 118.72(13) ?
C5 C6 C1 . . 119.67(13) ?
C5 C6 H6 . . 120.2 ?
C1 C6 H6 . . 120.2 ?
N1 C7 C1 . . 179.14(16) ?
N2 C8 C2 . . 177.85(16) ?
O1 C9 C10 . . 107.41(11) ?
O1 C9 H9A . . 110.2 ?
C10 C9 H9A . . 110.2 ?
O1 C9 H9B . . 110.2 ?
C10 C9 H9B . . 110.2 ?
H9A C9 H9B . . 108.5 ?
O2 C10 C9 . . 108.84(11) ?
O2 C10 H10A . . 109.9 ?
C9 C10 H10A . . 109.9 ?
O2 C10 H10B . . 109.9 ?
C9 C10 H10B . . 109.9 ?
H10A C10 H10B . . 108.3 ?
O2 C11 C16 . . 124.58(12) ?
O2 C11 C12 . . 115.69(12) ?
C16 C11 C12 . . 119.72(12) ?
C13 C12 C11 . . 119.87(13) ?
C13 C12 H12 . . 120.1 ?
C11 C12 H12 . . 120.1 ?
C12 C13 C14 . . 120.65(13) ?
C12 C13 H13 . . 119.7 ?
C14 C13 H13 . . 119.7 ?
C15 C14 C13 . . 119.24(13) ?
C15 C14 H14 . . 120.4 ?
C13 C14 H14 . . 120.4 ?
C14 C15 C16 . . 120.63(13) ?
C14 C15 H15 . . 119.7 ?
C16 C15 H15 . . 119.7 ?
C11 C16 C15 . . 119.87(13) ?
C11 C16 H16 . . 120.1 ?
C15 C16 H16 . . 120.1 ?
C5 O1 C9 . . 117.97(10) ?
C11 O2 C10 . . 116.22(10) ?

loop_
_geom_bond_atom_site_label_1
_geom_bond_atom_site_label_2
_geom_bond_site_symmetry_2
_geom_bond_distance
_geom_bond_publ_flag
C1 C6 . 1.3940(19) ?
C1 C2 . 1.401(2) ?
C1 C7 . 1.4410(19) ?
C2 C3 . 1.395(2) ?
C2 C8 . 1.444(2) ?
C3 C4 . 1.380(2) ?
C3 H3 . 0.9500 ?
C4 C5 . 1.408(2) ?
C4 Cl1 . 1.7168(14) ?
C5 O1 . 1.3535(16) ?
C5 C6 . 1.3907(19) ?
C6 H6 . 0.9500 ?
C7 N1 . 1.1458(19) ?
C8 N2 . 1.144(2) ?
C9 O1 . 1.4474(16) ?
C9 C10 . 1.5046(19) ?
C9 H9A . 0.9900 ?
C9 H9B . 0.9900 ?
C10 O2 . 1.4309(16) ?
C10 H10A . 0.9900 ?
C10 H10B . 0.9900 ?
C11 O2 . 1.3735(16) ?
C11 C16 . 1.3904(19) ?
C11 C12 . 1.3984(19) ?
C12 C13 . 1.383(2) ?
C12 H12 . 0.9500 ?
C13 C14 . 1.396(2) ?
C13 H13 . 0.9500 ?
C14 C15 . 1.385(2) ?
C14 H14 . 0.9500 ?
C15 C16 . 1.393(2) ?
C15 H15 . 0.9500 ?
C16 H16 . 0.9500 ?

loop_
_cod_related_entry_id
_cod_related_entry_database
_cod_related_entry_code
1 ChemSpider 30654301
